data_4114739
loop_
_publ_author_name
'Li-Biao Han'
'Chang-Qiu Zhao'
'Shun-ya Onozawa'
'Midori Goto'
'Masato Tanaka'

_publ_contact_author_address
;
     1-1-1
 Higashi
 central 5
 National  Institute
 of Advanced Industrial Science
 and Technology
;
_publ_contact_author_email ' libiao-han@aist.go.jp '
_publ_contact_author_fax ' 81-298-61-4511 '
_publ_contact_author_name 'Li-Biao Han'
_publ_contact_author_phone ' 81-298-61-4855 '
_publ_section_title
;
 Retention of Configuration on the Oxidative Addition of P-H Bond to
 Platinum (0) Complexes: The First Straightforward Synthesis of
 Enantiomerically Pure P-Chiral Alkenylphosphinates via
 Palladium-Catalyzed Stereospecific Hydrophosphinylation of Alkynes
;
_journal_name_full 'Journal of the American Chemical Society'
_journal_page_first 3842
_journal_page_last 3843
_journal_paper_doi 10.1021/ja025816+
_journal_volume 124
_journal_year 2002
_chemical_formula_moiety 'C42 H73 O2 P3 Pt '
_chemical_formula_sum 'C42 H73 O2 P3 Pt'
_chemical_formula_weight 898.05
_space_group_IT_number 19
_symmetry_cell_setting orthorhombic
_symmetry_Int_Tables_number 19
_symmetry_space_group_name_Hall 'P 2ac 2ab'
_symmetry_space_group_name_H-M 'P 21 21 21'
_cell_angle_alpha 90
_cell_angle_beta 90
_cell_angle_gamma 90
_cell_formula_units_Z 4
_cell_length_a 17.455(6)
_cell_length_b 21.777(4)
_cell_length_c 11.484(3)
_cell_measurement_reflns_used 25
_cell_measurement_temperature 203.2
_cell_measurement_theta_max 14.9
_cell_measurement_theta_min 14.6
_cell_volume 4365(2)
_computing_cell_refinement 'MSC/AFC Diffractometer Control'
_computing_data_collection 'MSC/AFC Diffractometer Control'
_computing_data_reduction 'teXsan Ver. 1.11'
_computing_publication_material 'teXsan Ver. 1.11'
_computing_structure_refinement 'teXsan Ver. 1.10'
_computing_structure_solution SIR92
_diffrn_measured_fraction_theta_full 1.8034
_diffrn_measured_fraction_theta_max 1.8034
_diffrn_measurement_device_type 'Rigaku AFC7R'
_diffrn_measurement_method \w-2\q
_diffrn_radiation_type 'Mo K\a'
_diffrn_radiation_wavelength 0.7107
_diffrn_reflns_av_R_equivalents 0.048
_diffrn_reflns_limit_h_max 22
_diffrn_reflns_limit_h_min -22
_diffrn_reflns_limit_k_max 28
_diffrn_reflns_limit_k_min -28
_diffrn_reflns_limit_l_max 14
_diffrn_reflns_limit_l_min -14
_diffrn_reflns_number 11078
_diffrn_reflns_theta_full 27.48
_diffrn_reflns_theta_max 27.48
_diffrn_standards_decay_% 8.02
_diffrn_standards_interval_count 150
_diffrn_standards_number 3
_exptl_absorpt_coefficient_mu 3.343
_exptl_absorpt_correction_T_max 1.000
_exptl_absorpt_correction_T_min 0.927
_exptl_absorpt_correction_type psi-scan
_exptl_absorpt_process_details '(North, Phillips & Mathews, 1968)'
_exptl_crystal_colour yellow
_exptl_crystal_density_diffrn 1.366
_exptl_crystal_description needle
_exptl_crystal_size_max 0.300
_exptl_crystal_size_mid 0.050
_exptl_crystal_size_min 0.050
_refine_diff_density_max 0.35
_refine_diff_density_min -0.18
_refine_ls_abs_structure_details Flack
_refine_ls_abs_structure_Flack 0.000(8)
_refine_ls_extinction_coef 0.0046(3)
_refine_ls_extinction_method 'Zachariasen(1967) type 2 gaussian isotropic'
_refine_ls_goodness_of_fit_ref 1.266
_refine_ls_hydrogen_treatment noref
_refine_ls_number_parameters 435
_refine_ls_number_reflns 9964
_refine_ls_R_factor_gt 0.0486
_refine_ls_shift/su_max 0.0083
_refine_ls_structure_factor_coef Fsqd
_refine_ls_weighting_details 'w = 1/[\s^2^(Fo^2^) + (0.05000(Max(Fo^2^,0) + 2Fc^2^)/3)^2^]'
_refine_ls_weighting_scheme calc
_refine_ls_wR_factor_ref 0.1258
_reflns_number_gt 7841
_reflns_number_total 9964
_reflns_threshold_expression F^2^>2.0\s(F^2^)
_cod_data_source_file ja0258162B_s2_2.cif
_cod_data_source_block Complex_3b
_cod_original_cell_volume 4365(1)
_cod_original_sg_symbol_H-M 'P 21 21 21 '
_cod_original_formula_sum 'C42 H73 O2 P3 Pt '
_cod_database_code 4114739

loop_
_symmetry_equiv_pos_as_xyz
x,y,z
1/2-x,-y,1/2+z
1/2+x,1/2-y,-z
-x,1/2+y,1/2-z

loop_
_atom_site_label
_atom_site_type_symbol
_atom_site_fract_x
_atom_site_fract_y
_atom_site_fract_z
_atom_site_U_iso_or_equiv
_atom_site_adp_type
_atom_site_occupancy
_atom_site_calc_flag
Pt(1) Pt 0.72323(2) 0.23941(1) 0.67205(2) 0.03020(6) Uani 1.00 d
P(1) P 0.59359(10) 0.2382(1) 0.7003(1) 0.0328(4) Uani 1.00 d
P(2) P 0.6999(1) 0.19512(9) 0.4933(2) 0.0352(5) Uani 1.00 d
P(3) P 0.85406(9) 0.24722(8) 0.6541(1) 0.0288(4) Uani 1.00 d
O(1) O 0.8835(3) 0.3128(2) 0.7055(4) 0.032(1) Uani 1.00 d
O(2) O 0.8904(3) 0.2351(3) 0.5372(4) 0.039(1) Uani 1.00 d
C(1) C 0.5511(5) 0.3158(3) 0.7047(6) 0.035(2) Uani 1.00 d
C(2) C 0.5740(5) 0.3534(4) 0.5962(7) 0.046(2) Uani 1.00 d
C(3) C 0.5423(7) 0.4183(4) 0.6020(9) 0.066(3) Uani 1.00 d
C(4) C 0.4571(7) 0.4190(5) 0.6211(9) 0.068(3) Uani 1.00 d
C(5) C 0.4355(6) 0.3836(4) 0.7291(8) 0.053(2) Uani 1.00 d
C(6) C 0.4643(5) 0.3174(4) 0.7224(7) 0.041(2) Uani 1.00 d
C(7) C 0.5554(4) 0.1982(3) 0.8287(7) 0.037(2) Uani 1.00 d
C(8) C 0.5671(5) 0.2335(4) 0.9419(6) 0.044(2) Uani 1.00 d
C(9) C 0.5332(6) 0.1985(4) 1.0451(7) 0.053(2) Uani 1.00 d
C(10) C 0.5658(6) 0.1354(5) 1.0558(8) 0.057(3) Uani 1.00 d
C(11) C 0.5574(7) 0.0991(4) 0.9437(8) 0.061(3) Uani 1.00 d
C(12) C 0.5909(5) 0.1332(4) 0.8387(8) 0.048(2) Uani 1.00 d
C(13) C 0.5480(5) 0.1996(4) 0.5762(7) 0.040(2) Uani 1.00 d
C(14) C 0.5963(4) 0.2032(4) 0.4650(7) 0.042(2) Uani 1.00 d
C(15) C 0.7450(4) 0.2286(4) 0.3644(6) 0.041(2) Uani 1.00 d
C(16) C 0.7369(6) 0.2999(4) 0.3639(7) 0.056(2) Uani 1.00 d
C(17) C 0.7796(8) 0.3276(5) 0.2613(8) 0.070(3) Uani 1.00 d
C(18) C 0.7515(7) 0.3011(5) 0.1456(8) 0.076(3) Uani 1.00 d
C(19) C 0.7611(5) 0.2313(5) 0.1457(7) 0.055(2) Uani 1.00 d
C(20) C 0.7193(6) 0.2026(4) 0.2472(6) 0.050(2) Uani 1.00 d
C(21) C 0.7248(6) 0.1119(4) 0.4859(7) 0.052(2) Uani 1.00 d
C(22) C 0.6654(8) 0.0697(5) 0.435(1) 0.092(4) Uani 1.00 d
C(23) C 0.6945(9) 0.0030(5) 0.429(1) 0.106(5) Uani 1.00 d
C(24) C 0.7221(10) -0.0199(5) 0.542(1) 0.094(4) Uani 1.00 d
C(25) C 0.7836(10) 0.0206(5) 0.589(1) 0.090(4) Uani 1.00 d
C(26) C 0.7574(8) 0.0873(5) 0.5968(10) 0.081(4) Uani 1.00 d
C(27) C 0.9026(4) 0.1984(3) 0.7609(7) 0.034(2) Uani 1.00 d
C(28) C 0.8761(5) 0.1905(4) 0.8729(7) 0.038(2) Uani 1.00 d
C(29) C 0.9125(5) 0.1525(4) 0.9537(7) 0.046(2) Uani 1.00 d
C(30) C 0.9788(6) 0.1228(4) 0.9201(8) 0.055(3) Uani 1.00 d
C(31) C 1.0067(6) 0.1305(4) 0.8063(9) 0.058(3) Uani 1.00 d
C(32) C 0.9685(5) 0.1674(5) 0.7296(8) 0.053(3) Uani 1.00 d
C(33) C 0.8522(4) 0.3693(3) 0.6579(7) 0.034(2) Uani 1.00 d
C(34) C 0.8558(4) 0.4194(3) 0.7499(7) 0.039(2) Uani 1.00 d
C(35) C 0.8326(6) 0.4813(4) 0.6963(9) 0.056(3) Uani 1.00 d
C(36) C 0.8802(6) 0.4976(4) 0.5913(9) 0.058(3) Uani 1.00 d
C(37) C 0.8780(5) 0.4486(4) 0.4964(8) 0.050(2) Uani 1.00 d
C(38) C 0.8987(4) 0.3860(4) 0.5502(7) 0.040(2) Uani 1.00 d
C(39) C 0.8123(5) 0.4035(4) 0.8619(8) 0.047(2) Uani 1.00 d
C(40) C 0.8349(7) 0.4454(5) 0.9621(9) 0.067(3) Uani 1.00 d
C(41) C 0.7251(6) 0.4043(4) 0.8461(8) 0.057(2) Uani 1.00 d
C(42) C 0.9290(7) 0.4640(5) 0.393(1) 0.074(4) Uani 1.00 d
H H 0.7305 0.2722 0.7812 0.0583 Uiso 1.00 d
H(1a) H 0.5736 0.3369 0.7711 0.0424 Uiso 1.00 calc
H(2a) H 0.6282 0.3546 0.5889 0.0530 Uiso 1.00 calc
H(2b) H 0.5530 0.3337 0.5287 0.0530 Uiso 1.00 calc
H(3a) H 0.5665 0.4386 0.6672 0.0765 Uiso 1.00 calc
H(3b) H 0.5553 0.4396 0.5332 0.0765 Uiso 1.00 calc
H(4a) H 0.4378 0.4599 0.6259 0.0783 Uiso 1.00 calc
H(4b) H 0.4315 0.3994 0.5553 0.0783 Uiso 1.00 calc
H(5a) H 0.4581 0.4041 0.7951 0.0613 Uiso 1.00 calc
H(5b) H 0.3808 0.3844 0.7399 0.0613 Uiso 1.00 calc
H(6a) H 0.4399 0.2962 0.6602 0.0475 Uiso 1.00 calc
H(6b) H 0.4515 0.2957 0.7941 0.0475 Uiso 1.00 calc
H(7a) H 0.5009 0.1938 0.8181 0.0430 Uiso 1.00 calc
H(8a) H 0.6212 0.2395 0.9542 0.0524 Uiso 1.00 calc
H(8b) H 0.5444 0.2739 0.9357 0.0524 Uiso 1.00 calc
H(9a) H 0.5420 0.2217 1.1155 0.0618 Uiso 1.00 calc
H(9b) H 0.4787 0.1959 1.0344 0.0618 Uiso 1.00 calc
H(10a) H 0.6192 0.1395 1.0743 0.0685 Uiso 1.00 calc
H(10b) H 0.5411 0.1150 1.1191 0.0685 Uiso 1.00 calc
H(11a) H 0.5809 0.0596 0.9510 0.0728 Uiso 1.00 calc
H(11b) H 0.5030 0.0918 0.9285 0.0728 Uiso 1.00 calc
H(12a) H 0.5817 0.1109 0.7668 0.0578 Uiso 1.00 calc
H(12b) H 0.6455 0.1368 0.8470 0.0578 Uiso 1.00 calc
H(13a) H 0.5396 0.1571 0.5943 0.0486 Uiso 1.00 calc
H(13b) H 0.4985 0.2178 0.5614 0.0486 Uiso 1.00 calc
H(14a) H 0.5865 0.2422 0.4284 0.0538 Uiso 1.00 calc
H(14b) H 0.5799 0.1717 0.4121 0.0538 Uiso 1.00 calc
H(15a) H 0.7989 0.2202 0.3706 0.0475 Uiso 1.00 calc
H(16a) H 0.6831 0.3096 0.3570 0.0677 Uiso 1.00 calc
H(16b) H 0.7549 0.3159 0.4357 0.0677 Uiso 1.00 calc
H(17a) H 0.7726 0.3718 0.2628 0.0868 Uiso 1.00 calc
H(17b) H 0.8332 0.3199 0.2709 0.0868 Uiso 1.00 calc
H(18a) H 0.6972 0.3100 0.1352 0.0933 Uiso 1.00 calc
H(18b) H 0.7779 0.3184 0.0810 0.0933 Uiso 1.00 calc
H(19a) H 0.7419 0.2144 0.0727 0.0651 Uiso 1.00 calc
H(19b) H 0.8143 0.2217 0.1498 0.0651 Uiso 1.00 calc
H(20a) H 0.7266 0.1588 0.2468 0.0611 Uiso 1.00 calc
H(20b) H 0.6649 0.2098 0.2386 0.0611 Uiso 1.00 calc
H(21a) H 0.7671 0.1094 0.4312 0.0622 Uiso 1.00 calc
H(22a) H 0.6204 0.0715 0.4842 0.1152 Uiso 1.00 calc
H(22b) H 0.6499 0.0856 0.3596 0.1152 Uiso 1.00 calc
H(23a) H 0.6571 -0.0238 0.3951 0.1134 Uiso 1.00 calc
H(23b) H 0.7388 0.0018 0.3728 0.1134 Uiso 1.00 calc
H(24a) H 0.6791 -0.0172 0.5963 0.1090 Uiso 1.00 calc
H(24b) H 0.7380 -0.0611 0.5388 0.1090 Uiso 1.00 calc
H(25a) H 0.8035 0.0069 0.6621 0.1126 Uiso 1.00 calc
H(25b) H 0.8285 0.0194 0.5346 0.1126 Uiso 1.00 calc
H(26a) H 0.7998 0.1131 0.6211 0.0963 Uiso 1.00 calc
H(26b) H 0.7193 0.0893 0.6561 0.0963 Uiso 1.00 calc
H(28a) H 0.8287 0.2112 0.8962 0.0465 Uiso 1.00 calc
H(29a) H 0.8926 0.1477 1.0304 0.0531 Uiso 1.00 calc
H(30a) H 1.0055 0.0976 0.9763 0.0643 Uiso 1.00 calc
H(31a) H 1.0531 0.1090 0.7855 0.0727 Uiso 1.00 calc
H(32a) H 0.9865 0.1705 0.6486 0.0651 Uiso 1.00 calc
H(33a) H 0.7992 0.3626 0.6359 0.0393 Uiso 1.00 calc
H(34a) H 0.9097 0.4240 0.7691 0.0473 Uiso 1.00 calc
H(35a) H 0.7793 0.4788 0.6724 0.0661 Uiso 1.00 calc
H(35b) H 0.8357 0.5131 0.7540 0.0661 Uiso 1.00 calc
H(36a) H 0.8624 0.5363 0.5609 0.0716 Uiso 1.00 calc
H(36b) H 0.9319 0.5036 0.6180 0.0716 Uiso 1.00 calc
H(37a) H 0.8269 0.4460 0.4673 0.0579 Uiso 1.00 calc
H(38a) H 0.9514 0.3863 0.5697 0.0491 Uiso 1.00 calc
H(38b) H 0.8908 0.3550 0.4909 0.0491 Uiso 1.00 calc
H(39a) H 0.8262 0.3620 0.8850 0.0551 Uiso 1.00 calc
H(40a) H 0.8884 0.4452 0.9732 0.0793 Uiso 1.00 calc
H(40b) H 0.8190 0.4868 0.9438 0.0793 Uiso 1.00 calc
H(40c) H 0.8099 0.4336 1.0326 0.0793 Uiso 1.00 calc
H(41a) H 0.7073 0.4447 0.8278 0.0675 Uiso 1.00 calc
H(41b) H 0.7091 0.3773 0.7842 0.0675 Uiso 1.00 calc
H(41c) H 0.6985 0.3911 0.9157 0.0675 Uiso 1.00 calc
H(42a) H 0.9827 0.4660 0.4209 0.0850 Uiso 1.00 calc
H(42b) H 0.9266 0.4343 0.3349 0.0850 Uiso 1.00 calc
H(42c) H 0.9174 0.5036 0.3635 0.0850 Uiso 1.00 calc

loop_
_atom_site_aniso_label
_atom_site_aniso_U_11
_atom_site_aniso_U_22
_atom_site_aniso_U_33
_atom_site_aniso_U_12
_atom_site_aniso_U_13
_atom_site_aniso_U_23
Pt(1) 0.0281(1) 0.0362(1) 0.0263(1) -0.0012(1) -0.0007(1) -0.0022(1)
P(1) 0.0290(8) 0.0395(9) 0.0299(9) -0.0009(8) -0.0005(6) -0.0024(8)
P(2) 0.0386(10) 0.043(1) 0.0239(8) -0.0019(7) -0.0008(7) -0.0070(7)
P(3) 0.0244(7) 0.033(1) 0.0288(8) -0.0007(6) 0.0019(6) 0.0001(7)
O(1) 0.024(2) 0.030(2) 0.043(3) 0.000(2) -0.006(2) 0.005(2)
O(2) 0.040(3) 0.051(3) 0.026(2) 0.001(3) 0.007(2) -0.002(2)
C(1) 0.040(3) 0.036(3) 0.030(3) -0.004(3) -0.002(3) 0.001(3)
C(2) 0.057(5) 0.043(4) 0.037(4) -0.006(4) 0.005(4) 0.011(3)
C(3) 0.095(6) 0.041(4) 0.062(6) 0.004(5) 0.018(6) 0.020(4)
C(4) 0.093(6) 0.049(5) 0.062(6) 0.031(5) 0.007(5) 0.011(4)
C(5) 0.055(5) 0.043(4) 0.060(5) 0.009(4) 0.001(4) 0.000(4)
C(6) 0.038(3) 0.044(4) 0.040(4) 0.005(3) -0.001(3) 0.000(3)
C(7) 0.035(3) 0.043(3) 0.033(3) 0.000(3) 0.005(3) 0.005(3)
C(8) 0.053(5) 0.046(4) 0.032(3) 0.013(4) -0.002(3) 0.005(3)
C(9) 0.065(6) 0.059(5) 0.034(4) 0.005(4) 0.011(4) 0.007(4)
C(10) 0.077(7) 0.057(5) 0.038(4) -0.004(4) -0.004(4) 0.019(3)
C(11) 0.085(7) 0.047(5) 0.051(5) -0.010(5) 0.004(5) 0.006(3)
C(12) 0.056(5) 0.038(4) 0.052(5) 0.003(3) 0.003(4) -0.005(4)
C(13) 0.040(4) 0.049(5) 0.032(3) -0.001(3) 0.000(3) -0.006(3)
C(14) 0.039(2) 0.051(5) 0.035(4) -0.008(3) 0.000(3) -0.010(3)
C(15) 0.038(4) 0.059(4) 0.025(3) 0.005(3) 0.001(2) -0.002(3)
C(16) 0.068(6) 0.061(4) 0.038(4) 0.005(4) 0.000(4) 0.007(3)
C(17) 0.094(8) 0.071(6) 0.047(4) -0.024(6) 0.019(5) 0.006(4)
C(18) 0.113(10) 0.084(5) 0.032(4) 0.012(6) 0.008(4) 0.017(4)
C(19) 0.046(5) 0.084(5) 0.034(4) 0.006(4) 0.004(3) -0.001(4)
C(20) 0.051(5) 0.068(6) 0.030(3) 0.000(5) 0.000(3) -0.009(3)
C(21) 0.066(5) 0.044(3) 0.046(4) -0.004(4) 0.013(4) -0.004(3)
C(22) 0.096(9) 0.051(5) 0.13(1) -0.012(5) -0.053(8) -0.018(6)
C(23) 0.15(1) 0.045(6) 0.12(1) -0.006(7) -0.04(1) -0.020(6)
C(24) 0.113(10) 0.052(6) 0.117(9) 0.010(6) 0.006(8) 0.003(6)
C(25) 0.13(1) 0.056(5) 0.081(7) 0.019(6) -0.029(8) -0.007(5)
C(26) 0.13(1) 0.055(5) 0.063(6) 0.015(6) -0.034(6) -0.001(5)
C(27) 0.039(4) 0.029(4) 0.035(3) -0.006(3) -0.004(3) 0.001(2)
C(28) 0.044(4) 0.036(4) 0.036(3) 0.007(3) 0.004(3) -0.001(3)
C(29) 0.061(5) 0.046(5) 0.031(4) 0.008(4) -0.002(3) 0.000(3)
C(30) 0.062(6) 0.051(5) 0.051(4) 0.023(4) -0.006(4) 0.009(4)
C(31) 0.062(6) 0.056(5) 0.055(5) 0.025(4) 0.006(4) 0.007(4)
C(32) 0.046(5) 0.067(6) 0.048(5) 0.026(4) 0.011(4) 0.011(4)
C(33) 0.029(3) 0.029(3) 0.043(4) 0.005(2) -0.002(3) 0.004(2)
C(34) 0.036(4) 0.032(3) 0.049(4) 0.002(3) -0.010(3) -0.007(3)
C(35) 0.070(6) 0.033(4) 0.066(6) 0.009(4) -0.003(4) 0.005(4)
C(36) 0.080(7) 0.031(4) 0.064(5) 0.004(4) -0.005(4) 0.014(3)
C(37) 0.054(5) 0.038(4) 0.058(5) 0.007(4) -0.006(4) 0.016(3)
C(38) 0.035(4) 0.039(4) 0.047(4) 0.000(3) 0.003(3) 0.017(3)
C(39) 0.053(4) 0.041(4) 0.048(4) 0.001(4) -0.002(3) -0.006(3)
C(40) 0.077(7) 0.076(7) 0.049(6) -0.002(6) -0.015(5) -0.021(5)
C(41) 0.051(4) 0.058(5) 0.062(6) 0.001(5) 0.018(5) -0.015(4)
C(42) 0.075(7) 0.065(7) 0.081(8) 0.002(5) 0.026(6) 0.042(6)

loop_
_atom_type_symbol
_atom_type_description
_atom_type_scat_dispersion_real
_atom_type_scat_dispersion_imag
_atom_type_scat_source
C C 0.003 0.002
;International Tables for Crystallography
(1992, Vol. C, Tables 4.2.6.8 and 6.1.1.1)
;
H H 0.000 0.000
;International Tables for Crystallography
(1992, Vol. C, Table 6.1.1.2)
;
O O 0.011 0.006
;International Tables for Crystallography
(1992, Vol. C, Tables 4.2.6.8 and 6.1.1.1)
;
P P 0.102 0.094
;International Tables for Crystallography
(1992, Vol. C, Tables 4.2.6.8 and 6.1.1.1)
;
Pt Pt -1.703 8.390
;International Tables for Crystallography
(1992, Vol. C, Tables 4.2.6.8 and 6.1.1.1)
;

loop_
_geom_angle_atom_site_label_1
_geom_angle_atom_site_label_2
_geom_angle_atom_site_label_3
_geom_angle
_geom_angle_publ_flag
P(1) Pt(1) P(2) 86.94(7) yes
P(1) Pt(1) P(3) 175.31(8) yes
P(1) Pt(1) H 88.2 yes
P(2) Pt(1) P(3) 97.29(7) yes
P(2) Pt(1) H 173.2 yes
P(3) Pt(1) H 87.4 yes
Pt(1) P(1) C(1) 113.0(3) yes
Pt(1) P(1) C(7) 118.6(3) yes
Pt(1) P(1) C(13) 108.9(3) yes
C(1) P(1) C(7) 105.4(4) yes
C(1) P(1) C(13) 105.5(4) yes
C(7) P(1) C(13) 104.4(4) yes
Pt(1) P(2) C(14) 106.9(3) yes
Pt(1) P(2) C(15) 118.6(3) yes
Pt(1) P(2) C(21) 113.9(3) yes
C(14) P(2) C(15) 104.0(4) yes
C(14) P(2) C(21) 108.3(5) yes
C(15) P(2) C(21) 104.5(4) yes
Pt(1) P(3) O(1) 110.3(2) yes
Pt(1) P(3) O(2) 119.0(2) yes
Pt(1) P(3) C(27) 110.9(3) yes
O(1) P(3) O(2) 110.1(3) yes
O(1) P(3) C(27) 96.9(3) yes
O(2) P(3) C(27) 107.4(4) yes
P(3) O(1) C(33) 119.2(5) yes
P(1) C(1) C(2) 111.0(6) yes
P(1) C(1) C(6) 115.0(6) yes
P(1) C(1) H(1a) 107.0 no
C(2) C(1) C(6) 110.6(7) yes
C(2) C(1) H(1a) 106.1 no
C(6) C(1) H(1a) 106.5 no
C(1) C(2) C(3) 111.3(8) yes
C(1) C(2) H(2a) 110.1 no
C(1) C(2) H(2b) 108.4 no
C(3) C(2) H(2a) 109.9 no
C(3) C(2) H(2b) 108.2 no
H(2a) C(2) H(2b) 108.8 no
C(2) C(3) C(4) 112.0(9) yes
C(2) C(3) H(3a) 107.5 no
C(2) C(3) H(3b) 109.4 no
C(4) C(3) H(3a) 108.4 no
C(4) C(3) H(3b) 110.8 no
H(3a) C(3) H(3b) 108.7 no
C(3) C(4) C(5) 111.2(9) yes
C(3) C(4) H(4a) 111.5 no
C(3) C(4) H(4b) 109.6 no
C(5) C(4) H(4a) 110.0 no
C(5) C(4) H(4b) 107.3 no
H(4a) C(4) H(4b) 107.1 no
C(4) C(5) C(6) 111.0(9) yes
C(4) C(5) H(5a) 107.9 no
C(4) C(5) H(5b) 110.1 no
C(6) C(5) H(5a) 109.9 no
C(6) C(5) H(5b) 110.5 no
H(5a) C(5) H(5b) 107.2 no
C(1) C(6) C(5) 110.8(8) yes
C(1) C(6) H(6a) 109.5 no
C(1) C(6) H(6b) 109.2 no
C(5) C(6) H(6a) 110.3 no
C(5) C(6) H(6b) 109.8 no
H(6a) C(6) H(6b) 107.2 no
P(1) C(7) C(8) 113.3(6) yes
P(1) C(7) C(12) 110.4(6) yes
P(1) C(7) H(7a) 107.7 no
C(8) C(7) C(12) 110.1(8) yes
C(8) C(7) H(7a) 106.8 no
C(12) C(7) H(7a) 108.4 no
C(7) C(8) C(9) 110.9(8) yes
C(7) C(8) H(8a) 108.9 no
C(7) C(8) H(8b) 109.9 no
C(9) C(8) H(8a) 109.5 no
C(9) C(8) H(8b) 110.6 no
H(8a) C(8) H(8b) 106.8 no
C(8) C(9) C(10) 112.0(8) yes
C(8) C(9) H(9a) 109.0 no
C(8) C(9) H(9b) 108.2 no
C(10) C(9) H(9a) 110.6 no
C(10) C(9) H(9b) 109.6 no
H(9a) C(9) H(9b) 107.3 no
C(9) C(10) C(11) 111.9(9) yes
C(9) C(10) H(10a) 107.6 no
C(9) C(10) H(10b) 108.6 no
C(11) C(10) H(10a) 109.2 no
C(11) C(10) H(10b) 111.2 no
H(10a) C(10) H(10b) 108.2 no
C(10) C(11) C(12) 112.3(9) yes
C(10) C(11) H(11a) 110.7 no
C(10) C(11) H(11b) 109.2 no
C(12) C(11) H(11a) 109.9 no
C(12) C(11) H(11b) 108.1 no
H(11a) C(11) H(11b) 106.4 no
C(7) C(12) C(11) 110.4(8) yes
C(7) C(12) H(12a) 109.0 no
C(7) C(12) H(12b) 109.2 no
C(11) C(12) H(12a) 111.4 no
C(11) C(12) H(12b) 109.9 no
H(12a) C(12) H(12b) 106.8 no
P(1) C(13) C(14) 112.7(6) yes
P(1) C(13) H(13a) 109.8 no
P(1) C(13) H(13b) 109.6 no
C(14) C(13) H(13a) 108.3 no
C(14) C(13) H(13b) 108.9 no
H(13a) C(13) H(13b) 107.3 no
P(2) C(14) C(13) 112.8(6) yes
P(2) C(14) H(14a) 109.5 no
P(2) C(14) H(14b) 109.6 no
C(13) C(14) H(14a) 108.2 no
C(13) C(14) H(14b) 109.1 no
H(14a) C(14) H(14b) 107.6 no
P(2) C(15) C(16) 111.2(6) yes
P(2) C(15) C(20) 116.0(7) yes
P(2) C(15) H(15a) 106.6 no
C(16) C(15) C(20) 109.8(8) yes
C(16) C(15) H(15a) 106.2 no
C(20) C(15) H(15a) 106.3 no
C(15) C(16) C(17) 110.7(9) yes
C(15) C(16) H(16a) 107.7 no
C(15) C(16) H(16b) 109.4 no
C(17) C(16) H(16a) 109.1 no
C(17) C(16) H(16b) 111.5 no
H(16a) C(16) H(16b) 108.3 no
C(16) C(17) C(18) 111.5(10) yes
C(16) C(17) H(17a) 108.5 no
C(16) C(17) H(17b) 108.7 no
C(18) C(17) H(17a) 110.4 no
C(18) C(17) H(17b) 110.3 no
H(17a) C(17) H(17b) 107.2 no
C(17) C(18) C(19) 109.8(9) yes
C(17) C(18) H(18a) 110.1 no
C(17) C(18) H(18b) 111.9 no
C(19) C(18) H(18a) 107.8 no
C(19) C(18) H(18b) 109.9 no
H(18a) C(18) H(18b) 107.3 no
C(18) C(19) C(20) 111.0(8) yes
C(18) C(19) H(19a) 109.7 no
C(18) C(19) H(19b) 109.0 no
C(20) C(19) H(19a) 110.0 no
C(20) C(19) H(19b) 110.0 no
H(19a) C(19) H(19b) 107.2 no
C(15) C(20) C(19) 112.7(8) yes
C(15) C(20) H(20a) 109.5 no
C(15) C(20) H(20b) 108.5 no
C(19) C(20) H(20a) 110.0 no
C(19) C(20) H(20b) 109.2 no
H(20a) C(20) H(20b) 106.8 no
P(2) C(21) C(22) 116.8(9) yes
P(2) C(21) C(26) 113.5(7) yes
P(2) C(21) H(21a) 105.1 no
C(22) C(21) C(26) 111.9(10) yes
C(22) C(21) H(21a) 103.8 no
C(26) C(21) H(21a) 104.1 no
C(21) C(22) C(23) 111(1) yes
C(21) C(22) H(22a) 108.1 no
C(21) C(22) H(22b) 108.7 no
C(23) C(22) H(22a) 109.4 no
C(23) C(22) H(22b) 112.7 no
H(22a) C(22) H(22b) 106.1 no
C(22) C(23) C(24) 112(1) yes
C(22) C(23) H(23a) 111.6 no
C(22) C(23) H(23b) 107.8 no
C(24) C(23) H(23a) 112.0 no
C(24) C(23) H(23b) 107.8 no
H(23a) C(23) H(23b) 104.4 no
C(23) C(24) C(25) 110(1) yes
C(23) C(24) H(24a) 106.8 no
C(23) C(24) H(24b) 112.4 no
C(25) C(24) H(24a) 106.8 no
C(25) C(24) H(24b) 111.6 no
H(24a) C(24) H(24b) 108.2 no
C(24) C(25) C(26) 111(1) yes
C(24) C(25) H(25a) 113.1 no
C(24) C(25) H(25b) 108.8 no
C(26) C(25) H(25a) 110.8 no
C(26) C(25) H(25b) 107.3 no
H(25a) C(25) H(25b) 104.7 no
C(21) C(26) C(25) 113.9(10) yes
C(21) C(26) H(26a) 109.1 no
C(21) C(26) H(26b) 109.1 no
C(25) C(26) H(26a) 109.8 no
C(25) C(26) H(26b) 107.1 no
H(26a) C(26) H(26b) 107.5 no
P(3) C(27) C(28) 122.8(7) yes
P(3) C(27) C(32) 119.7(7) yes
C(28) C(27) C(32) 117.5(8) yes
C(27) C(28) C(29) 122.8(8) yes
C(27) C(28) H(28a) 118.7 no
C(29) C(28) H(28a) 118.5 no
C(28) C(29) C(30) 118.3(9) yes
C(28) C(29) H(29a) 120.8 no
C(30) C(29) H(29a) 120.9 no
C(29) C(30) C(31) 119.6(9) yes
C(29) C(30) H(30a) 118.9 no
C(31) C(30) H(30a) 121.4 no
C(30) C(31) C(32) 120.0(9) yes
C(30) C(31) H(31a) 117.6 no
C(32) C(31) H(31a) 122.4 no
C(27) C(32) C(31) 121.8(9) yes
C(27) C(32) H(32a) 118.6 no
C(31) C(32) H(32a) 119.5 no
O(1) C(33) C(34) 109.3(7) yes
O(1) C(33) C(38) 107.8(6) yes
O(1) C(33) H(33a) 109.1 no
C(34) C(33) C(38) 111.8(7) yes
C(34) C(33) H(33a) 109.3 no
C(38) C(33) H(33a) 109.4 no
C(33) C(34) C(35) 109.9(8) yes
C(33) C(34) C(39) 113.6(7) yes
C(33) C(34) H(34a) 105.8 no
C(35) C(34) C(39) 113.8(8) yes
C(35) C(34) H(34a) 104.9 no
C(39) C(34) H(34a) 108.2 no
C(34) C(35) C(36) 112.4(9) yes
C(34) C(35) H(35a) 108.4 no
C(34) C(35) H(35b) 110.0 no
C(36) C(35) H(35a) 108.3 no
C(36) C(35) H(35b) 110.6 no
H(35a) C(35) H(35b) 107.0 no
C(35) C(36) C(37) 113.2(8) yes
C(35) C(36) H(36a) 108.4 no
C(35) C(36) H(36b) 107.1 no
C(37) C(36) H(36a) 110.2 no
C(37) C(36) H(36b) 110.4 no
H(36a) C(36) H(36b) 107.4 no
C(36) C(37) C(38) 109.1(8) yes
C(36) C(37) C(42) 112.8(9) yes
C(36) C(37) H(37a) 108.5 no
C(38) C(37) C(42) 111.8(8) yes
C(38) C(37) H(37a) 107.9 no
C(42) C(37) H(37a) 106.6 no
C(33) C(38) C(37) 114.3(8) yes
C(33) C(38) H(38a) 109.1 no
C(33) C(38) H(38b) 109.3 no
C(37) C(38) H(38a) 108.4 no
C(37) C(38) H(38b) 107.6 no
H(38a) C(38) H(38b) 108.0 no
C(34) C(39) C(40) 111.8(8) yes
C(34) C(39) C(41) 112.9(8) yes
C(34) C(39) H(39a) 108.4 no
C(40) C(39) C(41) 109.9(9) yes
C(40) C(39) H(39a) 106.7 no
C(41) C(39) H(39a) 106.8 no
C(39) C(40) H(40a) 110.9 no
C(39) C(40) H(40b) 108.6 no
C(39) C(40) H(40c) 111.2 no
H(40a) C(40) H(40b) 108.6 no
H(40a) C(40) H(40c) 109.7 no
H(40b) C(40) H(40c) 107.7 no
C(39) C(41) H(41a) 111.0 no
C(39) C(41) H(41b) 111.6 no
C(39) C(41) H(41c) 112.0 no
H(41a) C(41) H(41b) 107.8 no
H(41a) C(41) H(41c) 107.4 no
H(41b) C(41) H(41c) 106.8 no
C(37) C(42) H(42a) 108.0 no
C(37) C(42) H(42b) 112.3 no
C(37) C(42) H(42c) 110.8 no
H(42a) C(42) H(42b) 107.6 no
H(42a) C(42) H(42c) 106.2 no
H(42b) C(42) H(42c) 111.6 no

loop_
_geom_bond_atom_site_label_1
_geom_bond_atom_site_label_2
_geom_bond_distance
_geom_bond_publ_flag
Pt(1) P(1) 2.286(2) yes
Pt(1) P(2) 2.304(2) yes
Pt(1) P(3) 2.299(2) yes
Pt(1) H 1.448 yes
P(1) C(1) 1.845(9) yes
P(1) C(7) 1.838(9) yes
P(1) C(13) 1.836(9) yes
P(2) C(14) 1.846(9) yes
P(2) C(15) 1.828(9) yes
P(2) C(21) 1.865(10) yes
P(3) O(1) 1.628(6) yes
P(3) O(2) 1.508(5) yes
P(3) C(27) 1.831(9) yes
O(1) C(33) 1.455(9) yes
C(1) C(2) 1.54(1) yes
C(1) C(6) 1.53(1) yes
C(1) H(1a) 0.973 no
C(2) C(3) 1.52(1) yes
C(2) H(2a) 0.950 no
C(2) H(2b) 0.958 no
C(3) C(4) 1.50(2) yes
C(3) H(3a) 0.966 no
C(3) H(3b) 0.943 no
C(4) C(5) 1.51(1) yes
C(4) H(4a) 0.953 no
C(4) H(4b) 0.976 no
C(5) C(6) 1.53(1) yes
C(5) H(5a) 0.964 no
C(5) H(5b) 0.963 no
C(6) H(6a) 0.952 no
C(6) H(6b) 0.975 no
C(7) C(8) 1.52(1) yes
C(7) C(12) 1.55(1) yes
C(7) H(7a) 0.964 no
C(8) C(9) 1.53(1) yes
C(8) H(8a) 0.964 no
C(8) H(8b) 0.968 no
C(9) C(10) 1.49(1) yes
C(9) H(9a) 0.965 no
C(9) H(9b) 0.961 no
C(10) C(11) 1.52(1) yes
C(10) H(10a) 0.961 no
C(10) H(10b) 0.954 no
C(11) C(12) 1.53(1) yes
C(11) H(11a) 0.958 no
C(11) H(11b) 0.979 no
C(12) H(12a) 0.971 no
C(12) H(12b) 0.961 no
C(13) C(14) 1.53(1) yes
C(13) H(13a) 0.960 no
C(13) H(13b) 0.966 no
C(14) H(14a) 0.962 no
C(14) H(14b) 0.961 no
C(15) C(16) 1.56(1) yes
C(15) C(20) 1.53(1) yes
C(15) H(15a) 0.961 no
C(16) C(17) 1.52(1) yes
C(16) H(16a) 0.966 no
C(16) H(16b) 0.948 no
C(17) C(18) 1.53(2) yes
C(17) H(17a) 0.970 no
C(17) H(17b) 0.957 no
C(18) C(19) 1.53(2) yes
C(18) H(18a) 0.974 no
C(18) H(18b) 0.951 no
C(19) C(20) 1.51(1) yes
C(19) H(19a) 0.975 no
C(19) H(19b) 0.953 no
C(20) H(20a) 0.963 no
C(20) H(20b) 0.969 no
C(21) C(22) 1.50(2) yes
C(21) C(26) 1.49(1) yes
C(21) H(21a) 0.971 no
C(22) C(23) 1.54(2) yes
C(22) H(22a) 0.968 no
C(22) H(22b) 0.972 no
C(23) C(24) 1.47(2) yes
C(23) H(23a) 0.957 no
C(23) H(23b) 1.005 no
C(24) C(25) 1.49(2) yes
C(24) H(24a) 0.976 no
C(24) H(24b) 0.939 no
C(25) C(26) 1.53(2) yes
C(25) H(25a) 0.956 no
C(25) H(25b) 1.002 no
C(26) H(26a) 0.971 no
C(26) H(26b) 0.952 no
C(27) C(28) 1.38(1) yes
C(27) C(32) 1.38(1) yes
C(28) C(29) 1.40(1) yes
C(28) H(28a) 0.980 no
C(29) C(30) 1.38(1) yes
C(29) H(29a) 0.952 no
C(30) C(31) 1.41(1) yes
C(30) H(30a) 0.967 no
C(31) C(32) 1.37(1) yes
C(31) H(31a) 0.965 no
C(32) H(32a) 0.984 no
C(33) C(34) 1.52(1) yes
C(33) C(38) 1.52(1) yes
C(33) H(33a) 0.970 no
C(34) C(35) 1.54(1) yes
C(34) C(39) 1.53(1) yes
C(34) H(34a) 0.970 no
C(35) C(36) 1.51(2) yes
C(35) H(35a) 0.971 no
C(35) H(35b) 0.959 no
C(36) C(37) 1.52(1) yes
C(36) H(36a) 0.964 no
C(36) H(36b) 0.961 no
C(37) C(38) 1.54(1) yes
C(37) C(42) 1.52(1) yes
C(37) H(37a) 0.954 no
C(38) H(38a) 0.948 no
C(38) H(38b) 0.969 no
C(39) C(40) 1.52(1) yes
C(39) C(41) 1.53(1) yes
C(39) H(39a) 0.974 no
C(40) H(40a) 0.943 no
C(40) H(40b) 0.967 no
C(40) H(40c) 0.954 no
C(41) H(41a) 0.956 no
C(41) H(41b) 0.964 no
C(41) H(41c) 0.969 no
C(42) H(42a) 0.993 no
C(42) H(42b) 0.929 no
C(42) H(42c) 0.947 no
